data_4327236
loop_
_publ_author_name
'Jeff Vipond'
'Mark Woods'
'Piyu Zhao'
'Gyula Tircs\'o'
'Jimin Ren'
'Simon G. Bott'
'Doug Ogrin'
'Garry E. Kiefer'
'Zoltan Kovacs'
'A. Dean Sherry'

_publ_section_title
;
 A Bridge to Coordination Isomer Selection in Lanthanide(III)
 DOTA-tetraamide Complexes
;
_journal_name_full 'Inorganic Chemistry'
_journal_page_first 2584
_journal_page_last 2595
_journal_paper_doi 10.1021/ic062184+
_journal_volume 46
_journal_year 2007
_chemical_formula_sum 'C22 H46 N11 O17 Yb'
_chemical_formula_weight 909.74
_chemical_name_systematic
; 
 ? 
;
_space_group_IT_number 152
_symmetry_cell_setting trigonal
_symmetry_space_group_name_Hall 'P 31 2"'
_symmetry_space_group_name_H-M 'P 31 2 1'
_atom_sites_solution_hydrogens geom
_atom_sites_solution_primary direct
_atom_sites_solution_secondary difmap
_audit_creation_method SHELXL
_cell_angle_alpha 90.00
_cell_angle_beta 90.00
_cell_angle_gamma 120.00
_cell_formula_units_Z 3
_cell_length_a 10.7750(15)
_cell_length_b 10.7750(15)
_cell_length_c 27.882(6)
_cell_measurement_temperature 293(2)
_cell_volume 2803.4(8)
_computing_structure_refinement 'SHELXL-93 (Sheldrick, 1993)'
_computing_structure_solution 'SHELXS-86 (Sheldrick, 1990)'
_diffrn_ambient_temperature 293(2)
_diffrn_radiation_monochromator graphite
_diffrn_radiation_source 'fine-focus sealed tube'
_diffrn_radiation_type MoK\a
_diffrn_radiation_wavelength 0.71073
_diffrn_reflns_av_R_equivalents 0.0376
_diffrn_reflns_av_sigmaI/netI 0.0276
_diffrn_reflns_limit_h_max 14
_diffrn_reflns_limit_h_min -13
_diffrn_reflns_limit_k_max 14
_diffrn_reflns_limit_k_min -12
_diffrn_reflns_limit_l_max 35
_diffrn_reflns_limit_l_min -36
_diffrn_reflns_number 26222
_diffrn_reflns_theta_max 27.97
_diffrn_reflns_theta_min 2.18
_exptl_absorpt_coefficient_mu 2.584
_exptl_crystal_density_diffrn 1.617
_exptl_crystal_F_000 1383
_refine_diff_density_max 0.726
_refine_diff_density_min -0.379
_refine_diff_density_rms 0.091
_refine_ls_abs_structure_details 'Flack H D (1983), Acta Cryst. A39, 876-881'
_refine_ls_abs_structure_Flack 0.033(10)
_refine_ls_extinction_method none
_refine_ls_goodness_of_fit_all 1.125
_refine_ls_goodness_of_fit_obs 1.101
_refine_ls_matrix_type full
_refine_ls_number_parameters 232
_refine_ls_number_reflns 4092
_refine_ls_number_restraints 0
_refine_ls_restrained_S_all 1.125
_refine_ls_restrained_S_obs 1.101
_refine_ls_R_factor_all 0.0263
_refine_ls_R_factor_obs 0.0235
_refine_ls_shift/esd_max -0.016
_refine_ls_shift/esd_mean 0.002
_refine_ls_structure_factor_coef Fsqd
_refine_ls_weighting_details 'w=1/[\s^2^(Fo^2^)+(0.0273P)^2^+0.0000P] where P=(Fo^2^+2Fc^2^)/3'
_refine_ls_weighting_scheme calc
_refine_ls_wR_factor_all 0.0519
_refine_ls_wR_factor_obs 0.0496
_reflns_number_observed 3915
_reflns_number_total 4092
_reflns_observed_criterion >2sigma(I)
_cod_data_source_file ic0621842Bsi20070202_110554.cif
_cod_data_source_block sgb
_cod_depositor_comments
;
The following automatic conversions were performed:

'_refine_ls_weighting_scheme' value 'calc
w=1/[\s^2^(Fo^2^)+(0.0273P)^2^+0.0000P] where P=(Fo^2^+2Fc^2^)/3' was
changed to 'calc'. New tag '_refine_ls_weighting_details' was
created. The value of the new tag was set to
'w=1/[\s^2^(Fo^2^)+(0.0273P)^2^+0.0000P] where P=(Fo^2^+2Fc^2^)/3'.

Automatic conversion script
Id: cif_fix_values 3143 2015-03-26 13:38:13Z robertas 
;
_cod_database_code 4327236

loop_
_symmetry_equiv_pos_as_xyz
'x, y, z'
'-y, x-y, z+1/3'
'-x+y, -x, z+2/3'
'y, x, -z'
'x-y, -y, -z+2/3'
'-x, -x+y, -z+1/3'

loop_
_atom_site_aniso_label
_atom_site_aniso_U_11
_atom_site_aniso_U_22
_atom_site_aniso_U_33
_atom_site_aniso_U_23
_atom_site_aniso_U_13
_atom_site_aniso_U_12
Yb 0.02883(7) 0.02762(10) 0.03213(7) 0.00103(8) 0.00051(4) 0.01381(5)
N1 0.035(2) 0.038(2) 0.0432(14) -0.0035(12) -0.0043(12) 0.0136(13)
C2 0.043(2) 0.051(2) 0.045(2) -0.002(2) -0.014(2) 0.021(2)
C3 0.048(2) 0.058(3) 0.056(2) 0.003(2) -0.010(2) 0.034(2)
N4 0.045(2) 0.0358(15) 0.0438(14) 0.0037(12) -0.0009(12) 0.0229(13)
C5 0.066(3) 0.043(2) 0.055(2) -0.001(2) -0.006(2) 0.036(2)
C6 0.060(2) 0.047(2) 0.058(2) -0.005(2) 0.002(2) 0.037(2)
C8 0.054(2) 0.041(2) 0.044(2) -0.0099(15) -0.007(2) 0.022(2)
O9 0.0405(14) 0.0452(15) 0.0405(10) -0.0053(12) 0.0021(11) 0.0214(11)
C9 0.052(2) 0.045(2) 0.036(2) -0.0026(14) -0.002(2) 0.026(2)
N10 0.077(3) 0.059(2) 0.049(2) -0.0124(15) -0.0010(15) 0.044(2)
C11 0.077(3) 0.100(4) 0.046(2) -0.017(2) 0.003(2) 0.062(3)
C12 0.085(4) 0.093(4) 0.061(2) -0.017(2) -0.001(2) 0.065(3)
O13 0.090(2) 0.079(2) 0.053(2) -0.0091(15) -0.0027(15) 0.059(2)
C14 0.052(3) 0.082(3) 0.055(2) -0.007(2) 0.000(2) 0.041(3)
C41 0.061(3) 0.039(2) 0.040(2) 0.006(2) -0.001(2) 0.022(2)
O42 0.0405(13) 0.0399(13) 0.0413(11) 0.0045(10) 0.0008(10) 0.0136(11)
N42 0.061(2) 0.051(2) 0.059(2) 0.0139(15) 0.013(2) 0.009(2)
C42 0.046(2) 0.033(2) 0.045(2) 0.0028(14) 0.0061(15) 0.013(2)
N100 0.063(3) 0.149(5) 0.065(2) 0.043(3) 0.020(2) 0.058(3)
O101 0.176(6) 0.316(9) 0.137(4) 0.144(6) 0.093(4) 0.203(7)
O102 0.138(4) 0.125(4) 0.125(4) -0.030(3) -0.071(3) 0.087(3)
O103 0.254(10) 0.190(8) 0.137(5) -0.028(5) -0.116(6) 0.066(9)
N200 0.052(2) 0.045(2) 0.037(2) -0.0047(8) -0.009(2) 0.0262(12)
O201 0.129(5) 0.060(2) 0.074(3) 0.0166(14) 0.033(3) 0.065(3)
O202 0.076(2) 0.079(2) 0.069(2) -0.012(2) 0.0051(15) 0.051(2)
O1S 0.106(3) 0.067(2) 0.093(2) -0.018(2) -0.017(2) 0.055(2)

loop_
_atom_site_label
_atom_site_type_symbol
_atom_site_fract_x
_atom_site_fract_y
_atom_site_fract_z
_atom_site_U_iso_or_equiv
_atom_site_thermal_displace_type
_atom_site_occupancy
_atom_site_calc_flag
_atom_site_refinement_flags
Yb Yb -0.23382(2) 0.0000 -0.1667 0.02966(5) Uani 1 d S
N1 N -0.0271(3) 0.1557(3) -0.11217(11) 0.0406(7) Uani 1 d .
C2 C -0.0208(5) 0.0638(4) -0.07224(13) 0.0474(9) Uani 1 d .
H2A H -0.0951(5) 0.0442(4) -0.04943(13) 0.057 Uiso 1 d R
H2B H 0.0696(5) 0.1150(4) -0.05592(13) 0.057 Uiso 1 d R
C3 C -0.0406(4) -0.0775(5) -0.0909(2) 0.0509(10) Uani 1 d .
H3A H -0.0364(4) -0.1330(5) -0.0647(2) 0.061 Uiso 1 d R
H3B H 0.0361(4) -0.0586(5) -0.1126(2) 0.061 Uiso 1 d R
N4 N -0.1818(3) -0.1633(3) -0.11596(10) 0.0402(6) Uani 1 d .
C5 C -0.1854(5) -0.2818(4) -0.14594(13) 0.0509(9) Uani 1 d .
H5A H -0.2836(5) -0.3547(4) -0.15033(13) 0.061 Uiso 1 d R
H5B H -0.1376(5) -0.3237(4) -0.12912(13) 0.061 Uiso 1 d R
C6 C -0.1176(5) -0.2302(5) -0.19481(13) 0.0503(9) Uani 1 d .
H6A H -0.1284(5) -0.3099(5) -0.21343(13) 0.060 Uiso 1 d R
H6B H -0.0170(5) -0.1647(5) -0.19062(13) 0.060 Uiso 1 d R
C8 C -0.0656(4) 0.2611(4) -0.09115(13) 0.0471(9) Uani 1 d .
H8A H -0.0360(4) 0.3411(4) -0.11239(13) 0.057 Uiso 1 d R
H8B H -0.0173(4) 0.2962(4) -0.06104(13) 0.057 Uiso 1 d R
O9 O -0.3060(3) 0.0581(3) -0.09840(8) 0.0421(5) Uani 1 d .
C9 C -0.2286(5) 0.1853(4) -0.08342(12) 0.0434(8) Uani 1 d .
N10 N -0.2847(4) 0.2545(4) -0.06116(11) 0.0570(9) Uani 1 d .
H10A H -0.2275(4) 0.3471(4) -0.05326(11) 0.068 Uiso 1 d R
C11 C -0.4373(6) 0.1857(6) -0.04976(12) 0.0665(11) Uani 1 d .
H11A H -0.4478(6) 0.2152(6) -0.01826(12) 0.080 Uiso 1 d R
H11B H -0.4752(6) 0.0840(6) -0.04891(12) 0.080 Uiso 1 d R
C12 C -0.5268(6) 0.2180(7) -0.08515(15) 0.0703(14) Uani 1 d .
H12A H -0.4873(6) 0.3200(7) -0.08650(15) 0.084 Uiso 1 d R
H12B H -0.6225(6) 0.1770(7) -0.07284(15) 0.084 Uiso 1 d R
O13 O -0.5315(4) 0.1669(4) -0.13352(10) 0.0665(9) Uani 1 d .
C14 C -0.6154(5) 0.0147(6) -0.13992(14) 0.0600(11) Uani 1 d .
H14A H -0.7087(5) -0.0231(6) -0.12579(14) 0.072 Uiso 1 d R
H14B H -0.5683(5) -0.0314(6) -0.12536(14) 0.072 Uiso 1 d R
C41 C -0.3014(5) -0.2298(5) -0.08028(12) 0.0477(9) Uani 1 d .
H41A H -0.2863(5) -0.1638(5) -0.05481(12) 0.057 Uiso 1 d R
H41B H -0.3043(5) -0.3130(5) -0.06663(12) 0.057 Uiso 1 d R
O42 O -0.4379(3) -0.2088(3) -0.14537(8) 0.0435(6) Uani 1 d .
N42 N -0.5626(5) -0.3721(4) -0.08717(11) 0.0657(9) Uani 1 d .
H42A H -0.6565(5) -0.4108(4) -0.10859(11) 0.079 Uiso 1 d R
H42B H -0.5777(5) -0.3881(4) -0.05576(11) 0.079 Uiso 1 d R
C42 C -0.4417(4) -0.2728(4) -0.10627(13) 0.0443(8) Uani 1 d .
N100 N -0.3392(5) 0.0400(7) -0.3650(2) 0.090(2) Uani 1 d .
O101 O -0.3052(7) -0.0395(10) -0.3507(2) 0.174(4) Uani 1 d .
O102 O -0.4147(6) 0.0250(6) -0.3992(2) 0.120(2) Uani 1 d .
O103 O -0.2911(10) 0.1569(9) -0.3441(2) 0.213(4) Uani 1 d .
N200 N 0.0000 -0.3661(5) -0.3333 0.0440(10) Uani 1 d S
O201 O 0.0000 -0.4818(4) -0.3333 0.080(2) Uani 1 d S
O202 O -0.0903(4) -0.3554(4) -0.30793(12) 0.0694(9) Uani 1 d .
O1S O -0.5832(4) -0.1825(4) -0.46736(13) 0.0835(10) Uani 1 d .
H1S H -0.5234(4) -0.1219(4) -0.44656(13) 0.100 Uiso 1 d R
H2S H -0.5701(4) -0.2623(4) -0.47986(13) 0.100 Uiso 1 d R

loop_
_atom_type_symbol
_atom_type_description
_atom_type_scat_dispersion_real
_atom_type_scat_dispersion_imag
_atom_type_scat_source
C C 0.0033 0.0016 'International Tables Vol C Tables 4.2.6.8 and 6.1.1.4'
H H 0.0000 0.0000 'International Tables Vol C Tables 4.2.6.8 and 6.1.1.4'
N N 0.0061 0.0033 'International Tables Vol C Tables 4.2.6.8 and 6.1.1.4'
O O 0.0106 0.0060 'International Tables Vol C Tables 4.2.6.8 and 6.1.1.4'
Yb Yb -0.3850 5.5486 'International Tables Vol C Tables 4.2.6.8 and 6.1.1.4'

loop_
_geom_angle_atom_site_label_1
_geom_angle_atom_site_label_2
_geom_angle_atom_site_label_3
_geom_angle
_geom_angle_site_symmetry_1
_geom_angle_site_symmetry_3
O9 Yb O9 122.27(13) 5_554 .
O9 Yb O42 76.14(10) 5_554 5_554
O9 Yb O42 77.83(9) . 5_554
O9 Yb O42 77.83(9) 5_554 .
O9 Yb O42 76.14(10) . .
O42 Yb O42 124.41(13) 5_554 .
O9 Yb N1 67.65(9) 5_554 5_554
O9 Yb N1 155.82(10) . 5_554
O42 Yb N1 126.12(9) 5_554 5_554
O42 Yb N1 85.67(9) . 5_554
O9 Yb N1 155.82(10) 5_554 .
O9 Yb N1 67.65(9) . .
O42 Yb N1 85.67(9) 5_554 .
O42 Yb N1 126.12(9) . .
N1 Yb N1 113.13(14) 5_554 .
O9 Yb N4 87.04(9) 5_554 5_554
O9 Yb N4 126.97(10) . 5_554
O42 Yb N4 67.14(9) 5_554 5_554
O42 Yb N4 156.87(9) . 5_554
N1 Yb N4 72.33(10) 5_554 5_554
N1 Yb N4 71.09(9) . 5_554
O9 Yb N4 126.97(10) 5_554 .
O9 Yb N4 87.04(9) . .
O42 Yb N4 156.87(9) 5_554 .
O42 Yb N4 67.14(9) . .
N1 Yb N4 71.09(10) 5_554 .
N1 Yb N4 72.33(10) . .
N4 Yb N4 110.57(14) 5_554 .
O9 Yb C9 21.89(11) 5_554 5_554
O9 Yb C9 128.98(11) . 5_554
O42 Yb C9 98.03(10) 5_554 5_554
O42 Yb C9 64.63(9) . 5_554
N1 Yb C9 51.90(11) 5_554 5_554
N1 Yb C9 163.36(10) . 5_554
N4 Yb C9 95.29(10) 5_554 5_554
N4 Yb C9 105.09(10) . 5_554
O9 Yb C9 128.98(11) 5_554 .
O9 Yb C9 21.89(11) . .
O42 Yb C9 64.63(9) 5_554 .
O42 Yb C9 98.03(10) . .
N1 Yb C9 163.36(10) 5_554 .
N1 Yb C9 51.90(11) . .
N4 Yb C9 105.09(10) 5_554 .
N4 Yb C9 95.29(10) . .
C9 Yb C9 143.9(2) 5_554 .
O9 Yb C42 67.99(10) 5_554 5_554
O9 Yb C42 97.97(10) . 5_554
O42 Yb C42 20.55(9) 5_554 5_554
O42 Yb C42 135.09(10) . 5_554
N1 Yb C42 106.18(10) 5_554 5_554
N1 Yb C42 89.48(10) . 5_554
N4 Yb C42 49.68(10) 5_554 5_554
N4 Yb C42 157.77(10) . 5_554
C9 Yb C42 88.61(10) 5_554 5_554
C9 Yb C42 82.69(10) . 5_554
O9 Yb C42 97.97(10) 5_554 .
O9 Yb C42 67.99(10) . .
O42 Yb C42 135.09(10) 5_554 .
O42 Yb C42 20.55(9) . .
N1 Yb C42 89.48(10) 5_554 .
N1 Yb C42 106.18(10) . .
N4 Yb C42 157.77(10) 5_554 .
N4 Yb C42 49.68(10) . .
C9 Yb C42 82.69(9) 5_554 .
C9 Yb C42 88.61(10) . .
C42 Yb C42 151.68(15) 5_554 .
C6 N1 C8 111.6(3) 5_554 .
C6 N1 C2 110.4(3) 5_554 .
C8 N1 C2 109.0(3) . .
C6 N1 Yb 112.2(2) 5_554 .
C8 N1 Yb 104.6(2) . .
C2 N1 Yb 108.8(2) . .
N1 C2 C3 111.9(3) . .
N4 C3 C2 111.6(3) . .
C41 N4 C3 110.6(3) . .
C41 N4 C5 108.1(3) . .
C3 N4 C5 111.5(3) . .
C41 N4 Yb 105.5(2) . .
C3 N4 Yb 109.9(2) . .
C5 N4 Yb 111.0(2) . .
N4 C5 C6 112.6(3) . .
N1 C6 C5 111.7(3) 5_554 .
N1 C8 C9 109.0(3) . .
C9 O9 Yb 116.5(2) . .
O9 C9 N10 121.6(4) . .
O9 C9 C8 119.2(3) . .
N10 C9 C8 119.2(3) . .
O9 C9 Yb 41.7(2) . .
N10 C9 Yb 149.6(3) . .
C8 C9 Yb 83.3(2) . .
C9 N10 C11 122.1(4) . .
N10 C11 C12 114.8(4) . .
O13 C12 C11 114.7(4) . .
C14 O13 C12 115.7(4) . .
O13 C14 C14 107.5(5) . 5_554
N4 C41 C42 108.4(3) . .
C42 O42 Yb 120.3(2) . .
O42 C42 N42 122.3(4) . .
O42 C42 C41 118.8(3) . .
N42 C42 C41 118.9(4) . .
O42 C42 Yb 39.2(2) . .
N42 C42 Yb 158.2(3) . .
C41 C42 Yb 80.6(2) . .
O101 N100 O102 127.8(8) . .
O101 N100 O103 117.6(7) . .
O102 N100 O103 114.6(6) . .
O201 N200 O202 118.7(3) . .
O201 N200 O202 118.7(3) . 6_554
O202 N200 O202 122.6(5) . 6_554

loop_
_geom_bond_atom_site_label_1
_geom_bond_atom_site_label_2
_geom_bond_distance
_geom_bond_site_symmetry_2
Yb O9 2.260(2) 5_554
Yb O9 2.260(2) .
Yb O42 2.303(2) 5_554
Yb O42 2.303(2) .
Yb N1 2.519(3) 5_554
Yb N1 2.519(3) .
Yb N4 2.529(3) 5_554
Yb N4 2.529(3) .
Yb C9 3.044(4) 5_554
Yb C9 3.044(4) .
Yb C42 3.148(4) 5_554
Yb C42 3.148(4) .
N1 C6 1.497(5) 5_554
N1 C8 1.508(5) .
N1 C2 1.515(5) .
C2 C3 1.520(5) .
C3 N4 1.500(5) .
N4 C41 1.497(5) .
N4 C5 1.510(5) .
C5 C6 1.514(5) .
C6 N1 1.497(5) 5_554
C8 C9 1.538(6) .
O9 C9 1.267(5) .
C9 N10 1.325(5) .
N10 C11 1.461(7) .
C11 C12 1.536(6) .
C12 O13 1.448(5) .
O13 C14 1.434(6) .
C14 C14 1.517(8) 5_554
C41 C42 1.525(6) .
O42 C42 1.279(4) .
N42 C42 1.316(5) .
N100 O101 1.158(7) .
N100 O102 1.211(6) .
N100 O103 1.242(9) .
N200 O201 1.246(7) .
N200 O202 1.255(4) .
N200 O202 1.255(4) 6_554
